data_7119171
loop_
_publ_author_name
'Thirumurugan Prakasam'
'Rana A. Bilbeisi'
'Matteo Lusi'
'John-Carl Olsen'
'Carlos Platas-Iglesias'
'Ali Trabolsi'

_publ_section_title
;
 Post-synthetic modifications of cadmium-based knots and links
;
_journal_name_full Chem.Commun.
_journal_page_first 7398
_journal_volume 52
_journal_year 2016
_chemical_formula_sum 'C70 H56 B Cd2 F4 N10 O8'
_chemical_formula_weight 1476.85
_chemical_name_systematic
;
 ?
;
_chemical_properties_physical Air-sensitive,Moisture-sensitive
_space_group_crystal_system orthorhombic
_space_group_IT_number 72
_space_group_name_Hall '-I 2 2c'
_space_group_name_H-M_alt 'I b a m'
_symmetry_space_group_name_Hall '-I 2 2c'
_symmetry_space_group_name_H-M 'I b a m'
_atom_sites_solution_hydrogens mixed
_audit_creation_method SHELXL-2013
_audit_update_record
;
2016-04-11 deposited with the CCDC.
2016-05-10 downloaded from the CCDC.
;
_cell_angle_alpha 90
_cell_angle_beta 90
_cell_angle_gamma 90
_cell_formula_units_Z 4
_cell_length_a 12.5188(5)
_cell_length_b 15.3848(7)
_cell_length_c 42.5644(17)
_cell_measurement_reflns_used 454
_cell_measurement_temperature 100(2)
_cell_measurement_theta_max 40
_cell_measurement_theta_min 4
_cell_volume 8197.9(6)
_computing_structure_refinement 'SHELXL-2013 (Sheldrick, 2013)'
_diffrn_ambient_temperature 100(2)
_diffrn_measured_fraction_theta_full 0.999
_diffrn_measured_fraction_theta_max 0.995
_diffrn_measurement_device_type 'Bruker Apex II duo'
_diffrn_radiation_type CuK\a
_diffrn_radiation_wavelength 1.54178
_diffrn_reflns_av_R_equivalents 0.1023
_diffrn_reflns_av_unetI/netI 0.0696
_diffrn_reflns_Laue_measured_fraction_full 0.999
_diffrn_reflns_Laue_measured_fraction_max 0.995
_diffrn_reflns_limit_h_max 14
_diffrn_reflns_limit_h_min -13
_diffrn_reflns_limit_k_max 18
_diffrn_reflns_limit_k_min -18
_diffrn_reflns_limit_l_max 50
_diffrn_reflns_limit_l_min -51
_diffrn_reflns_number 40162
_diffrn_reflns_point_group_measured_fraction_full 0.999
_diffrn_reflns_point_group_measured_fraction_max 0.995
_diffrn_reflns_theta_full 67.679
_diffrn_reflns_theta_max 70.268
_diffrn_reflns_theta_min 2.076
_exptl_absorpt_coefficient_mu 4.661
_exptl_absorpt_correction_T_max 0.7533
_exptl_absorpt_correction_T_min 0.6552
_exptl_absorpt_correction_type multi-scan
_exptl_absorpt_process_details sadabs
_exptl_crystal_colour yellow
_exptl_crystal_density_diffrn 1.197
_exptl_crystal_description prism
_exptl_crystal_F_000 2988
_exptl_crystal_recrystallization_method 'Re-crystallisation from solvent'
_exptl_crystal_size_max 0.100
_exptl_crystal_size_mid 0.050
_exptl_crystal_size_min 0.050
_refine_diff_density_max 1.326
_refine_diff_density_min -0.876
_refine_diff_density_rms 0.116
_refine_ls_extinction_coef .
_refine_ls_extinction_method none
_refine_ls_goodness_of_fit_ref 1.449
_refine_ls_hydrogen_treatment mixed
_refine_ls_matrix_type full
_refine_ls_number_parameters 282
_refine_ls_number_reflns 3953
_refine_ls_number_restraints 5
_refine_ls_restrained_S_all 1.469
_refine_ls_R_factor_all 0.0792
_refine_ls_R_factor_gt 0.0614
_refine_ls_shift/su_max 0.000
_refine_ls_shift/su_mean 0.000
_refine_ls_structure_factor_coef Fsqd
_refine_ls_weighting_details 'w=1/[\s^2^(Fo^2^)+(0.1000P)^2^] where P=(Fo^2^+2Fc^2^)/3'
_refine_ls_weighting_scheme calc
_refine_ls_wR_factor_gt 0.2078
_refine_ls_wR_factor_ref 0.2219
_reflns_Friedel_coverage 0.000
_reflns_Friedel_fraction_full .
_reflns_Friedel_fraction_max .
_reflns_number_gt 3116
_reflns_number_total 3953
_reflns_threshold_expression 'I > 2\s(I)'
_cod_data_source_file c6cc02423h2.cif
_cod_data_source_block Cd_2C
_cod_database_code 7119171
_shelx_space_group_comment
;
The symmetry employed for this shelxl refinement is uniquely defined
by the following loop, which should always be used as a source of
symmetry information in preference to the above space-group names.
They are only intended as comments.
;
_shelx_estimated_absorpt_t_min 0.653
_shelx_estimated_absorpt_t_max 0.800
_shelxl_version_number 2013-3

loop_
_space_group_symop_operation_xyz
'x, y, z'
'-x, -y, z'
'x, -y, -z+1/2'
'-x, y, -z+1/2'
'x+1/2, y+1/2, z+1/2'
'-x+1/2, -y+1/2, z+1/2'
'x+1/2, -y+1/2, -z+1'
'-x+1/2, y+1/2, -z+1'
'-x, -y, -z'
'x, y, -z'
'-x, y, z-1/2'
'x, -y, z-1/2'
'-x+1/2, -y+1/2, -z+1/2'
'x+1/2, y+1/2, -z+1/2'
'-x+1/2, y+1/2, z'
'x+1/2, -y+1/2, z'

loop_
_atom_site_label
_atom_site_type_symbol
_atom_site_fract_x
_atom_site_fract_y
_atom_site_fract_z
_atom_site_U_iso_or_equiv
_atom_site_adp_type
_atom_site_occupancy
_atom_site_site_symmetry_order
_atom_site_calc_flag
_atom_site_refinement_flags_posn
_atom_site_refinement_flags_adp
_atom_site_refinement_flags_occupancy
_atom_site_disorder_assembly
_atom_site_disorder_group
Cd1 Cd 0.0000 0.0000 0.10979(2) 0.0534(3) Uani 1 2 d S T P . .
N2 N 0.1021(2) 0.0343(2) 0.15458(8) 0.0428(7) Uani 1 1 d . . . . .
C3 C 0.1956(3) 0.0728(3) 0.15454(11) 0.0553(11) Uani 1 1 d . . . . .
H3 H 0.2305 0.0812 0.1350 0.066 Uiso 1 1 calc R U . . .
C4 C 0.2469(3) 0.1023(3) 0.18192(10) 0.0493(10) Uani 1 1 d . . . . .
H4 H 0.3159 0.1278 0.1808 0.059 Uiso 1 1 calc R U . . .
C5 C 0.1966(2) 0.0938(2) 0.20986(9) 0.0400(8) Uani 1 1 d . . . . .
C6 C 0.0970(2) 0.0526(2) 0.20997(8) 0.0349(8) Uani 1 1 d . . . . .
H6 H 0.0595 0.0455 0.2292 0.042 Uiso 1 1 calc R U . . .
C7 C 0.0529(3) 0.0221(2) 0.18236(9) 0.0358(8) Uani 1 1 d . . . . .
C8 C 0.2417(3) 0.1255(2) 0.24057(10) 0.0408(8) Uani 1 1 d . . . . .
H8A H 0.2669 0.0759 0.2534 0.049 Uiso 1 1 calc R U . . .
H8B H 0.3026 0.1652 0.2368 0.049 Uiso 1 1 calc R U . . .
O9 O 0.1574(2) 0.17037(18) 0.25640(7) 0.0442(7) Uani 1 1 d . . . . .
C10 C 0.1625(2) 0.1784(2) 0.28839(10) 0.0439(9) Uani 1 1 d . . . . .
C11 C 0.0709(3) 0.2113(3) 0.30293(11) 0.0565(11) Uani 1 1 d . . . . .
H11 H 0.0116 0.2291 0.2906 0.068 Uiso 1 1 calc R U . . .
C12 C 0.0667(3) 0.2178(3) 0.33518(12) 0.0607(12) Uani 1 1 d . . . . .
H12 H 0.0043 0.2401 0.3450 0.073 Uiso 1 1 calc R U . . .
C13 C 0.1519(4) 0.1923(3) 0.35331(12) 0.0610(11) Uani 1 1 d . . . . .
C14 C 0.2426(4) 0.1629(3) 0.33948(12) 0.0593(11) Uani 1 1 d . . . . .
H14 H 0.3016 0.1467 0.3522 0.071 Uiso 1 1 calc R U . . .
C15 C 0.2508(3) 0.1559(2) 0.30643(11) 0.0499(10) Uani 1 1 d . . . . .
H15 H 0.3149 0.1363 0.2968 0.060 Uiso 1 1 calc R U . . .
C16 C 0.1459(6) 0.1964(4) 0.38924(14) 0.0898(19) Uani 1 1 d D . . . .
N17 N -0.1421(7) 0.0985(5) 0.09690(19) 0.068(2) Uani 0.5 1 d . . P A -1
C18 C -0.2175(7) 0.0656(8) 0.0799(2) 0.073(3) Uani 0.5 1 d . . P A -1
H18 H -0.2794 0.0993 0.0755 0.087 Uiso 0.5 1 calc R U P A -1
C19 C -0.2089(6) -0.0217(4) 0.06747(19) 0.070(3) Uani 0.5 1 d G . P A -1
N20 N -0.1214(5) -0.0690(4) 0.07796(19) 0.055(2) Uani 0.5 1 d G . P A -1
C21 C -0.1104(5) -0.1559(4) 0.06964(19) 0.065(3) Uani 0.5 1 d G . P A -1
C22 C -0.1871(7) -0.1955(4) 0.0508(2) 0.077(3) Uani 0.5 1 d G . P A -1
H22 H -0.1796 -0.2549 0.0452 0.093 Uiso 0.5 1 calc R U P A -1
C23 C -0.2747(6) -0.1482(6) 0.04035(18) 0.092(4) Uani 0.5 1 d G . P A -1
H23 H -0.3270 -0.1752 0.0275 0.110 Uiso 0.5 1 calc R U P A -1
C24 C -0.2856(5) -0.0613(6) 0.04866(18) 0.079(3) Uani 0.5 1 d G . P A -1
H24 H -0.3455 -0.0289 0.0415 0.095 Uiso 0.5 1 calc R U P A -1
C25 C -0.0169(9) -0.1967(8) 0.0820(3) 0.069(3) Uani 0.5 1 d . . P A -1
H25 H -0.0023 -0.2551 0.0761 0.083 Uiso 0.5 1 calc R U P A -1
N26 N 0.0473(7) -0.1586(5) 0.10029(19) 0.0592(18) Uani 0.5 1 d . . P A -1
O1A O 0.1467(12) 0.0125(7) 0.0753(3) 0.099(4) Uani 0.5 1 d D . P A -2
C2A C 0.1521(13) 0.0951(10) 0.0711(4) 0.096(5) Uani 0.5 1 d D . P A -2
O3A O 0.0918(8) 0.1439(7) 0.0882(3) 0.101(3) Uani 0.5 1 d D . P A -2
C4A C 0.2295(16) 0.1357(12) 0.0486(5) 0.140(8) Uani 0.5 1 d D . P A -2
H4A1 H 0.2057 0.1947 0.0434 0.209 Uiso 0.5 1 calc R U P A -2
H4A2 H 0.2331 0.1008 0.0294 0.209 Uiso 0.5 1 calc R U P A -2
H4A3 H 0.3004 0.1383 0.0583 0.209 Uiso 0.5 1 calc R U P A -2
F3B F 0.4115(4) 0.0035(3) 0.2806(3) 0.084(2) Uani 0.5 1 d . . P B -2
F1 F 0.5000 0.0828(10) 0.2500 0.223(6) Uani 1 2 d S T P B .
B7 B 0.5000 0.0000 0.2643(5) 0.081(7) Uani 0.5 2 d S T P . .
H16A H 0.195(8) 0.233(7) 0.401(2) 0.097 Uiso 0.5 1 d D U P C -1
H16B H 0.122(9) 0.254(3) 0.392(3) 0.097 Uiso 0.5 1 d D U P D -1

loop_
_atom_site_aniso_label
_atom_site_aniso_U_11
_atom_site_aniso_U_22
_atom_site_aniso_U_33
_atom_site_aniso_U_23
_atom_site_aniso_U_13
_atom_site_aniso_U_12
Cd1 0.0646(4) 0.0500(4) 0.0456(4) 0.000 0.000 -0.00624(16)
N2 0.0375(15) 0.0426(17) 0.048(2) -0.0001(15) 0.0058(13) -0.0040(12)
C3 0.054(2) 0.054(2) 0.058(3) -0.004(2) 0.0099(19) -0.0179(17)
C4 0.0392(18) 0.048(2) 0.061(3) -0.0115(18) 0.0109(17) -0.0147(15)
C5 0.0326(16) 0.0272(15) 0.060(3) -0.0014(15) -0.0015(15) -0.0063(12)
C6 0.0293(15) 0.0299(16) 0.046(2) 0.0032(14) 0.0002(13) -0.0026(11)
C7 0.0317(17) 0.0305(15) 0.045(2) 0.0019(16) -0.0002(15) -0.0034(14)
C8 0.0316(17) 0.0306(18) 0.060(2) -0.0057(17) -0.0012(16) -0.0024(13)
O9 0.0375(13) 0.0363(14) 0.0589(18) -0.0102(12) -0.0064(11) 0.0033(11)
C10 0.0379(17) 0.0311(18) 0.063(3) -0.0054(16) -0.0040(16) -0.0067(13)
C11 0.045(2) 0.043(2) 0.081(3) -0.018(2) 0.0009(19) -0.0116(16)
C12 0.057(2) 0.053(2) 0.072(3) -0.021(2) 0.011(2) -0.0155(19)
C13 0.072(3) 0.048(2) 0.063(3) -0.008(2) 0.000(2) -0.020(2)
C14 0.066(3) 0.050(2) 0.062(3) -0.009(2) -0.012(2) -0.0116(19)
C15 0.0490(19) 0.040(2) 0.061(3) -0.0052(18) -0.0079(18) -0.0070(15)
C16 0.120(5) 0.084(4) 0.066(4) -0.018(3) 0.006(3) -0.044(4)
N17 0.101(6) 0.060(5) 0.043(5) 0.008(4) 0.003(4) 0.020(4)
C18 0.062(5) 0.086(7) 0.070(7) -0.011(6) -0.031(5) 0.013(5)
C19 0.059(6) 0.094(8) 0.057(8) 0.009(6) -0.012(5) -0.010(6)
N20 0.065(6) 0.067(6) 0.032(5) -0.006(5) -0.004(4) -0.004(5)
C21 0.081(7) 0.058(6) 0.057(8) -0.005(5) 0.006(6) -0.008(5)
C22 0.096(8) 0.076(7) 0.060(7) -0.001(6) 0.002(6) -0.034(6)
C23 0.097(9) 0.134(12) 0.043(7) -0.010(7) 0.000(6) -0.036(8)
C24 0.072(6) 0.115(10) 0.050(6) 0.012(6) -0.013(5) 0.001(6)
C25 0.096(7) 0.058(6) 0.052(7) -0.016(5) 0.007(5) -0.009(5)
N26 0.070(5) 0.057(4) 0.050(5) -0.007(4) -0.003(4) -0.002(4)
O1A 0.153(12) 0.076(6) 0.068(7) -0.001(5) 0.021(7) -0.031(7)
C2A 0.096(11) 0.155(17) 0.037(8) 0.011(9) -0.006(7) -0.039(11)
O3A 0.092(6) 0.111(8) 0.100(9) 0.023(7) 0.004(6) 0.005(5)
C4A 0.180(17) 0.115(13) 0.123(16) 0.015(11) 0.077(14) -0.039(13)
F3B 0.028(3) 0.076(4) 0.150(7) -0.002(3) -0.011(4) 0.0015(17)
F1 0.075(5) 0.220(13) 0.372(18) 0.000 -0.049(5) 0.000
B7 0.12(2) 0.081(15) 0.040(10) 0.000 0.000 -0.016(9)

loop_
_atom_type_symbol
_atom_type_description
_atom_type_scat_dispersion_real
_atom_type_scat_dispersion_imag
_atom_type_scat_source
C C 0.0181 0.0091 'International Tables Vol C Tables 4.2.6.8 and 6.1.1.4'
H H 0.0000 0.0000 'International Tables Vol C Tables 4.2.6.8 and 6.1.1.4'
N N 0.0311 0.0180 'International Tables Vol C Tables 4.2.6.8 and 6.1.1.4'
O O 0.0492 0.0322 'International Tables Vol C Tables 4.2.6.8 and 6.1.1.4'
Cd Cd 0.1185 4.6533 'International Tables Vol C Tables 4.2.6.8 and 6.1.1.4'
F F 0.0727 0.0534 'International Tables Vol C Tables 4.2.6.8 and 6.1.1.4'
B B 0.0090 0.0039 'International Tables Vol C Tables 4.2.6.8 and 6.1.1.4'

loop_
_geom_angle_atom_site_label_1
_geom_angle_atom_site_label_2
_geom_angle_atom_site_label_3
_geom_angle
_geom_angle_site_symmetry_1
_geom_angle_site_symmetry_3
N20 Cd1 N2 160.1(2) . .
O1A Cd1 N2 93.6(3) . .
N20 Cd1 N2 90.9(2) . 2
O1A Cd1 N2 160.8(4) . 2
N2 Cd1 N2 71.90(14) . 2
N20 Cd1 N17 70.5(3) . .
N2 Cd1 N17 116.5(2) . .
N2 Cd1 N17 85.7(2) 2 .
N20 Cd1 N26 67.4(3) . .
N2 Cd1 N26 102.6(2) . .
N2 Cd1 N26 92.3(2) 2 .
N17 Cd1 N26 137.9(3) . .
C3 N2 C7 118.2(3) . .
C3 N2 Cd1 125.8(3) . .
C7 N2 Cd1 115.6(2) . .
N2 C3 C4 123.5(4) . .
C5 C4 C3 119.0(3) . .
C4 C5 C6 117.5(3) . .
C4 C5 C8 123.9(3) . .
C6 C5 C8 118.6(3) . .
C7 C6 C5 120.5(3) . .
N2 C7 C6 121.2(3) . .
N2 C7 C7 118.1(2) . 2
C6 C7 C7 120.7(2) . 2
O9 C8 C5 106.8(3) . .
C10 O9 C8 118.5(3) . .
O9 C10 C15 124.4(3) . .
O9 C10 C11 115.8(3) . .
C15 C10 C11 119.9(4) . .
C12 C11 C10 119.9(4) . .
C11 C12 C13 120.7(4) . .
C14 C13 C12 120.1(5) . .
C14 C13 C16 119.2(5) . .
C12 C13 C16 120.8(5) . .
C13 C14 C15 121.2(4) . .
C10 C15 C14 118.2(4) . .
C18 N17 C16 123.1(8) . 4
C18 N17 Cd1 115.0(7) . .
C16 N17 Cd1 121.8(5) 4 .
N17 C18 C19 120.9(8) . .
N20 C19 C24 120.0 . .
N20 C19 C18 115.3(6) . .
C24 C19 C18 124.4(6) . .
C21 N20 C19 120.0 . .
C21 N20 Cd1 122.0(4) . .
C19 N20 Cd1 118.0(4) . .
N20 C21 C22 120.0 . .
N20 C21 C25 114.2(6) . .
C22 C21 C25 125.8(6) . .
C21 C22 C23 120.0 . .
C24 C23 C22 120.0 . .
C23 C24 C19 120.0 . .
N26 C25 C21 123.0(10) . .
C25 N26 C16 123.4(9) . 3
C25 N26 Cd1 113.3(8) . .
C16 N26 Cd1 122.7(5) 3 .
C2A O1A Cd1 102.0(9) . .
O1A C2A O3A 117.7(12) . .
O1A C2A C4A 122.4(14) . .
O3A C2A C4A 119.8(14) . .
B7 F1 B7 51.2(18) 3 .
B7 B7 F3B 122.0(10) 3 .
B7 B7 F1 64.4(9) 3 2_655
F3B B7 F1 105.4(3) . 2_655
B7 B7 F1 64.4(9) 3 .
F3B B7 F1 101.1(3) . .
F1 B7 F1 128.8(18) 2_655 .

loop_
_geom_bond_atom_site_label_1
_geom_bond_atom_site_label_2
_geom_bond_distance
_geom_bond_site_symmetry_2
Cd1 N20 2.296(5) .
Cd1 O1A 2.359(13) .
Cd1 N2 2.355(3) .
Cd1 N2 2.355(3) 2
Cd1 N17 2.401(8) .
Cd1 N26 2.543(8) .
N2 C3 1.312(4) .
N2 C7 1.346(5) .
C3 C4 1.406(6) .
C4 C5 1.352(5) .
C5 C6 1.399(4) .
C5 C8 1.505(5) .
C6 C7 1.381(5) .
C7 C7 1.489(6) 2
C8 O9 1.430(5) .
O9 C10 1.369(5) .
C10 C15 1.390(5) .
C10 C11 1.398(5) .
C11 C12 1.377(6) .
C12 C13 1.373(7) .
C13 C14 1.357(6) .
C13 C16 1.532(7) .
C14 C15 1.415(7) .
N17 C18 1.293(12) .
N17 C16 1.618(10) 4
C18 C19 1.448(12) .
C19 N20 1.3900 .
C19 C24 1.3900 .
N20 C21 1.3900 .
C21 C22 1.3900 .
C21 C25 1.427(13) .
C22 C23 1.3900 .
C23 C24 1.3900 .
C25 N26 1.264(13) .
N26 C16 1.436(10) 3
O1A C2A 1.287(13) .
C2A O3A 1.291(14) .
C2A C4A 1.497(14) .
F3B B7 1.307(14) .
F1 B7 1.412(16) 3
F1 B7 1.412(16) .
B7 B7 1.22(4) 3
B7 F1 1.412(16) 2_655

loop_
_platon_squeeze_void_nr
_platon_squeeze_void_average_x
_platon_squeeze_void_average_y
_platon_squeeze_void_average_z
_platon_squeeze_void_volume
_platon_squeeze_void_count_electrons
_platon_squeeze_void_content
1 -0.056 -0.006 0.000 947 407 ' '
2 -0.085 0.450 0.500 947 407 ' '
